data_7200896
loop_
_publ_author_name
'Zhao, Xiao-Qing'
'Zhao, Bin'
'Shi, Wei'
'Cheng, Peng'

_publ_section_title
;
 Structures and luminescent properties of a series of Ln--Ag
 heterometallic coordination polymers
;
_journal_issue 7
_journal_name_full CrystEngComm
_journal_page_first 1261
_journal_paper_doi 10.1039/b900430k
_journal_volume 11
_journal_year 2009
_chemical_formula_sum 'C14 H18 Ag N2 Nd O14'
_chemical_formula_weight 690.41
_chemical_name_systematic
;
?
;
_space_group_IT_number 14
_symmetry_cell_setting monoclinic
_symmetry_space_group_name_Hall '-P 2yn'
_symmetry_space_group_name_H-M 'P 1 21/n 1'
_atom_sites_solution_hydrogens geom
_atom_sites_solution_primary direct
_atom_sites_solution_secondary difmap
_audit_creation_method SHELXL-97
_cell_angle_alpha 90.00
_cell_angle_beta 97.99(3)
_cell_angle_gamma 90.00
_cell_formula_units_Z 4
_cell_length_a 14.582(3)
_cell_length_b 7.3325(15)
_cell_length_c 19.606(4)
_cell_measurement_reflns_used 6704
_cell_measurement_temperature 293(2)
_cell_measurement_theta_max 27.9123
_cell_measurement_theta_min 1.6362
_cell_volume 2076.0(8)
_computing_cell_refinement 'Bruker XSCANS'
_computing_data_collection 'Bruker XSCANS'
_computing_data_reduction 'Bruker SHELXTL'
_computing_molecular_graphics 'Bruker SHELXTL'
_computing_publication_material 'Bruker SHELXTL'
_computing_structure_refinement 'SHELXL-97 (Sheldrick, 1997)'
_computing_structure_solution 'SHELXS-97 (Sheldrick, 1990)'
_diffrn_ambient_temperature 293(2)
_diffrn_measured_fraction_theta_full 1.000
_diffrn_measured_fraction_theta_max 1.000
_diffrn_measurement_device_type 'Bruker P4'
_diffrn_measurement_method '\w scans'
_diffrn_radiation_monochromator graphite
_diffrn_radiation_source 'fine-focus sealed tube'
_diffrn_radiation_type MoK\a
_diffrn_radiation_wavelength 0.71073
_diffrn_reflns_av_R_equivalents 0.0405
_diffrn_reflns_av_sigmaI/netI 0.0250
_diffrn_reflns_limit_h_max 17
_diffrn_reflns_limit_h_min -17
_diffrn_reflns_limit_k_max 8
_diffrn_reflns_limit_k_min -8
_diffrn_reflns_limit_l_max 23
_diffrn_reflns_limit_l_min -23
_diffrn_reflns_number 20051
_diffrn_reflns_theta_full 25.01
_diffrn_reflns_theta_max 25.01
_diffrn_reflns_theta_min 1.64
_exptl_absorpt_coefficient_mu 3.493
_exptl_absorpt_correction_T_max 0.7215
_exptl_absorpt_correction_T_min 0.6406
_exptl_absorpt_correction_type multi-scan
_exptl_absorpt_process_details 'Jacobson, R. (1998) Private communication'
_exptl_crystal_colour PURPLE
_exptl_crystal_density_diffrn 2.209
_exptl_crystal_density_method 'not measured'
_exptl_crystal_description PRISM
_exptl_crystal_F_000 1340
_exptl_crystal_size_max 0.14
_exptl_crystal_size_mid 0.12
_exptl_crystal_size_min 0.10
_refine_diff_density_max 1.648
_refine_diff_density_min -2.489
_refine_diff_density_rms 0.128
_refine_ls_extinction_method none
_refine_ls_goodness_of_fit_ref 1.052
_refine_ls_hydrogen_treatment constr
_refine_ls_matrix_type full
_refine_ls_number_parameters 289
_refine_ls_number_reflns 3665
_refine_ls_number_restraints 6
_refine_ls_restrained_S_all 1.630
_refine_ls_R_factor_all 0.0304
_refine_ls_R_factor_gt 0.0288
_refine_ls_shift/su_max 0.001
_refine_ls_shift/su_mean 0.000
_refine_ls_structure_factor_coef Fsqd
_refine_ls_weighting_details 'calc w=1/[\s^2^(Fo^2^)+(0.0311P)^2^+9.4772P] where P=(Fo^2^+2Fc^2^)/3'
_refine_ls_weighting_scheme calc
_refine_ls_wR_factor_gt 0.0685
_refine_ls_wR_factor_ref 0.0697
_reflns_number_gt 3503
_reflns_number_total 3665
_reflns_threshold_expression >2sigma(I)
_cod_data_source_file b900430k.txt
_cod_data_source_block 3
_cod_depositor_comments
;
The following automatic conversions were performed:
'_symmetry_cell_setting' value 'Monoclinic' changed to 'monoclinic'
according to '/home/saulius/struct/CIF-dictionaries/cif_core.dic'
dictionary named 'cif_core.dic' version 2.4.1 from 2010-06-29.

Automatic conversion script
Id: cif_fix_enum 1527 2010-12-29 10:47:43Z saulius 
;
_cod_original_cell_volume 2076.0(7)
_cod_original_sg_symbol_H-M P2(1)/n
_cod_database_code 7200896

loop_
_symmetry_equiv_pos_as_xyz
'x, y, z'
'-x+1/2, y+1/2, -z+1/2'
'-x, -y, -z'
'x-1/2, -y-1/2, z-1/2'

loop_
_atom_site_label
_atom_site_type_symbol
_atom_site_fract_x
_atom_site_fract_y
_atom_site_fract_z
_atom_site_U_iso_or_equiv
_atom_site_adp_type
_atom_site_occupancy
_atom_site_symmetry_multiplicity
_atom_site_calc_flag
_atom_site_refinement_flags
_atom_site_disorder_assembly
_atom_site_disorder_group
Nd1 Nd 0.79324(2) 0.54911(4) 0.137648(16) 0.00866(13) Uani 1 1 d . . .
Ag1 Ag 0.87750(4) 1.00514(9) 0.00556(5) 0.0486(2) Uani 1 1 d U . .
C1 C 0.9498(4) 0.8859(9) 0.1867(3) 0.0134(13) Uani 1 1 d . . .
C2 C 1.0085(4) 0.7578(9) 0.1502(3) 0.0141(13) Uani 1 1 d . . .
C3 C 1.1018(5) 0.7879(10) 0.1465(4) 0.0201(15) Uani 1 1 d . . .
H3 H 1.1307 0.8938 0.1647 0.024 Uiso 1 1 calc R . .
C4 C 1.1511(5) 0.6582(10) 0.1155(4) 0.0246(16) Uani 1 1 d . . .
H4 H 1.2137 0.6747 0.1127 0.030 Uiso 1 1 calc R . .
C5 C 1.1051(5) 0.5027(10) 0.0885(4) 0.0190(15) Uani 1 1 d . . .
H5 H 1.1366 0.4119 0.0681 0.023 Uiso 1 1 calc R . .
C6 C 1.0119(5) 0.4857(9) 0.0927(3) 0.0130(13) Uani 1 1 d . . .
C7 C 0.9544(4) 0.3255(9) 0.0636(3) 0.0141(13) Uani 1 1 d . . .
C8 C 0.7336(4) 0.7603(9) -0.0163(3) 0.0153(14) Uani 1 1 d . . .
C9 C 0.6676(4) 0.6012(9) -0.0262(3) 0.0124(13) Uani 1 1 d . . .
C10 C 0.6082(5) 0.5691(9) -0.0866(3) 0.0173(14) Uani 1 1 d . . .
H10 H 0.6051 0.6499 -0.1234 0.021 Uiso 1 1 calc R . .
C11 C 0.5532(5) 0.4133(10) -0.0910(3) 0.0191(14) Uani 1 1 d . . .
H11 H 0.5123 0.3886 -0.1307 0.023 Uiso 1 1 calc R . .
C12 C 0.5602(4) 0.2955(9) -0.0351(3) 0.0167(14) Uani 1 1 d . . .
H12 H 0.5244 0.1902 -0.0367 0.020 Uiso 1 1 calc R . .
C13 C 0.6222(4) 0.3384(8) 0.0232(3) 0.0111(12) Uani 1 1 d . . .
C14 C 0.6347(4) 0.2194(9) 0.0873(3) 0.0127(13) Uani 1 1 d . . .
N1 N 0.9646(4) 0.6099(7) 0.1234(3) 0.0122(11) Uani 1 1 d . . .
N2 N 0.6745(4) 0.4877(7) 0.0278(3) 0.0110(11) Uani 1 1 d . . .
O2 O 0.9852(3) 1.0311(6) 0.2104(3) 0.0191(10) Uani 1 1 d . . .
O3 O 0.8675(3) 0.8327(6) 0.1894(2) 0.0131(9) Uani 1 1 d . . .
O4 O 0.8685(3) 0.3302(6) 0.0669(2) 0.0151(9) Uani 1 1 d . . .
O5 O 0.9946(3) 0.1973(6) 0.0370(3) 0.0219(11) Uani 1 1 d . . .
O6 O 0.7334(3) 0.8791(7) -0.0612(2) 0.0212(11) Uani 1 1 d . . .
O7 O 0.7900(3) 0.7619(6) 0.0397(2) 0.0147(9) Uani 1 1 d . . .
O8 O 0.6915(3) 0.2794(6) 0.1374(2) 0.0143(9) Uani 1 1 d . . .
O9 O 0.5888(3) 0.0762(6) 0.0862(2) 0.0171(10) Uani 1 1 d . . .
O10 O 0.8959(3) 0.3486(6) 0.2204(2) 0.0141(9) Uani 1 1 d . . .
H10A H 0.9418 0.3994 0.2461 0.017 Uiso 1 1 d R . .
H10B H 0.9232 0.2497 0.2124 0.017 Uiso 1 1 d R . .
O11 O 0.7470(3) 0.5599(6) 0.2534(2) 0.0131(9) Uani 1 1 d . . .
H11A H 0.7741 0.6284 0.2883 0.016 Uiso 1 1 d R . .
H11B H 0.7056 0.4855 0.2659 0.016 Uiso 1 1 d R . .
O12 O 0.6584(3) 0.7558(6) 0.1453(2) 0.0133(9) Uani 1 1 d . . .
H12A H 0.6508 0.7771 0.1902 0.016 Uiso 1 1 d R . .
H12B H 0.6434 0.8472 0.1230 0.016 Uiso 1 1 d R . .
O13 O 0.3320(3) 0.6565(8) 0.2394(3) 0.0311(13) Uani 1 1 d . . .
H13A H 0.3929 0.6295 0.2534 0.037 Uiso 1 1 d R . .
H13B H 0.3377 0.7737 0.2269 0.037 Uiso 1 1 d R . .
O14 O 0.3072(3) 0.0220(7) 0.1958(2) 0.0217(11) Uani 1 1 d . . .
H14A H 0.2628 0.0637 0.2202 0.026 Uiso 1 1 d R . .
H14B H 0.2865 0.0539 0.1491 0.026 Uiso 1 1 d R . .
O15 O 0.0061(3) 0.5781(7) 0.2956(2) 0.0227(11) Uani 1 1 d . . .
H15A H -0.0108 0.5803 0.3379 0.027 Uiso 1 1 d R . .
H15B H 0.0780 0.5730 0.2964 0.027 Uiso 1 1 d R . .

loop_
_atom_site_aniso_label
_atom_site_aniso_U_11
_atom_site_aniso_U_22
_atom_site_aniso_U_33
_atom_site_aniso_U_23
_atom_site_aniso_U_13
_atom_site_aniso_U_12
Nd1 0.00817(19) 0.0085(2) 0.00966(19) -0.00054(12) 0.00227(13) -0.00083(12)
Ag1 0.0232(3) 0.0283(4) 0.0984(6) -0.0340(4) 0.0226(4) -0.0143(3)
C1 0.013(3) 0.011(3) 0.017(3) -0.002(3) 0.002(3) 0.001(3)
C2 0.013(3) 0.014(3) 0.016(3) -0.001(3) 0.003(2) -0.002(3)
C3 0.017(3) 0.020(4) 0.024(4) -0.009(3) 0.005(3) -0.007(3)
C4 0.012(3) 0.027(4) 0.036(4) -0.009(3) 0.007(3) -0.003(3)
C5 0.015(3) 0.021(4) 0.022(4) -0.010(3) 0.005(3) 0.000(3)
C6 0.016(3) 0.013(3) 0.012(3) -0.003(3) 0.006(3) 0.000(3)
C7 0.018(3) 0.012(3) 0.013(3) 0.000(3) 0.005(3) -0.002(3)
C8 0.018(3) 0.013(3) 0.017(3) 0.000(3) 0.009(3) 0.001(3)
C9 0.013(3) 0.013(3) 0.012(3) 0.000(3) 0.004(2) 0.001(3)
C10 0.017(3) 0.020(4) 0.015(3) 0.005(3) 0.003(3) 0.001(3)
C11 0.019(3) 0.023(4) 0.014(3) 0.001(3) -0.004(3) -0.004(3)
C12 0.015(3) 0.016(3) 0.018(3) 0.001(3) 0.001(3) -0.004(3)
C13 0.010(3) 0.009(3) 0.014(3) -0.001(2) 0.003(2) 0.000(2)
C14 0.011(3) 0.014(3) 0.014(3) 0.000(3) 0.006(2) 0.002(3)
N1 0.012(3) 0.012(3) 0.012(3) -0.003(2) 0.003(2) -0.001(2)
N2 0.012(3) 0.012(3) 0.010(3) 0.000(2) 0.005(2) 0.000(2)
O2 0.013(2) 0.012(2) 0.032(3) -0.009(2) 0.002(2) -0.0015(19)
O3 0.010(2) 0.013(2) 0.017(2) -0.0034(18) 0.0025(17) -0.0009(18)
O4 0.015(2) 0.013(2) 0.018(2) -0.0048(18) 0.0069(18) -0.0029(18)
O5 0.021(3) 0.013(2) 0.034(3) -0.011(2) 0.012(2) -0.003(2)
O6 0.028(3) 0.019(3) 0.016(2) 0.006(2) 0.001(2) -0.005(2)
O7 0.014(2) 0.016(2) 0.014(2) 0.0019(18) 0.0011(18) -0.0048(19)
O8 0.016(2) 0.013(2) 0.013(2) 0.0014(18) -0.0008(18) -0.0034(18)
O9 0.018(2) 0.012(2) 0.021(2) 0.0037(19) -0.0013(19) -0.0051(19)
O10 0.011(2) 0.013(2) 0.018(2) -0.0024(18) 0.0004(18) 0.0022(18)
O11 0.016(2) 0.013(2) 0.011(2) -0.0016(17) 0.0043(17) -0.0022(18)
O12 0.014(2) 0.014(2) 0.012(2) 0.0008(18) 0.0015(17) 0.0022(18)
O13 0.016(3) 0.031(3) 0.046(3) 0.017(3) 0.002(2) 0.001(2)
O14 0.015(2) 0.028(3) 0.022(3) 0.005(2) 0.001(2) 0.001(2)
O15 0.018(2) 0.031(3) 0.019(2) -0.006(2) 0.002(2) -0.003(2)

loop_
_atom_type_symbol
_atom_type_description
_atom_type_scat_dispersion_real
_atom_type_scat_dispersion_imag
_atom_type_scat_source
C C 0.0033 0.0016 'International Tables Vol C Tables 4.2.6.8 and 6.1.1.4'
H H 0.0000 0.0000 'International Tables Vol C Tables 4.2.6.8 and 6.1.1.4'
N N 0.0061 0.0033 'International Tables Vol C Tables 4.2.6.8 and 6.1.1.4'
O O 0.0106 0.0060 'International Tables Vol C Tables 4.2.6.8 and 6.1.1.4'
Ag Ag -0.8971 1.1015 'International Tables Vol C Tables 4.2.6.8 and 6.1.1.4'
Nd Nd -0.1943 3.0179 'International Tables Vol C Tables 4.2.6.8 and 6.1.1.4'

loop_
_geom_angle_atom_site_label_1
_geom_angle_atom_site_label_2
_geom_angle_atom_site_label_3
_geom_angle
_geom_angle_site_symmetry_1
_geom_angle_site_symmetry_3
_geom_angle_publ_flag
O11 Nd1 O7 136.01(14) . . ?
O11 Nd1 O8 77.65(14) . . ?
O7 Nd1 O8 123.85(14) . . ?
O11 Nd1 O4 137.59(15) . . ?
O7 Nd1 O4 86.36(15) . . ?
O8 Nd1 O4 78.03(15) . . ?
O11 Nd1 O3 75.90(14) . . ?
O7 Nd1 O3 75.52(14) . . ?
O8 Nd1 O3 153.42(14) . . ?
O4 Nd1 O3 124.58(14) . . ?
O11 Nd1 O12 66.80(14) . . ?
O7 Nd1 O12 74.56(14) . . ?
O8 Nd1 O12 90.47(15) . . ?
O4 Nd1 O12 147.06(14) . . ?
O3 Nd1 O12 76.76(14) . . ?
O11 Nd1 O10 68.86(14) . . ?
O7 Nd1 O10 144.51(14) . . ?
O8 Nd1 O10 80.64(14) . . ?
O4 Nd1 O10 73.29(14) . . ?
O3 Nd1 O10 92.24(14) . . ?
O12 Nd1 O10 135.66(14) . . ?
O11 Nd1 N1 119.12(16) . . ?
O7 Nd1 N1 73.88(16) . . ?
O8 Nd1 N1 136.45(16) . . ?
O4 Nd1 N1 62.73(15) . . ?
O3 Nd1 N1 61.97(15) . . ?
O12 Nd1 N1 132.82(16) . . ?
O10 Nd1 N1 71.00(15) . . ?
O11 Nd1 N2 122.16(15) . . ?
O7 Nd1 N2 61.84(15) . . ?
O8 Nd1 N2 62.01(15) . . ?
O4 Nd1 N2 73.78(15) . . ?
O3 Nd1 N2 132.90(15) . . ?
O12 Nd1 N2 73.57(15) . . ?
O10 Nd1 N2 134.20(15) . . ?
N1 Nd1 N2 118.69(16) . . ?
O5 Ag1 O7 145.75(17) 1_565 . ?
O5 Ag1 O6 159.20(18) 1_565 . ?
O7 Ag1 O6 54.25(15) . . ?
O2 C1 O3 126.3(6) . . ?
O2 C1 C2 118.3(6) . . ?
O3 C1 C2 115.4(5) . . ?
N1 C2 C3 122.0(6) . . ?
N1 C2 C1 114.8(5) . . ?
C3 C2 C1 123.2(6) . . ?
C4 C3 C2 119.1(6) . . ?
C4 C3 H3 120.5 . . ?
C2 C3 H3 120.5 . . ?
C3 C4 C5 118.6(6) . . ?
C3 C4 H4 120.7 . . ?
C5 C4 H4 120.7 . . ?
C6 C5 C4 118.6(6) . . ?
C6 C5 H5 120.7 . . ?
C4 C5 H5 120.7 . . ?
N1 C6 C5 122.7(6) . . ?
N1 C6 C7 114.1(6) . . ?
C5 C6 C7 123.2(6) . . ?
O5 C7 O4 124.3(6) . . ?
O5 C7 C6 118.2(6) . . ?
O4 C7 C6 117.5(6) . . ?
O6 C8 O7 122.8(6) . . ?
O6 C8 C9 120.9(6) . . ?
O7 C8 C9 116.2(6) . . ?
N2 C9 C10 122.6(6) . . ?
N2 C9 C8 113.7(5) . . ?
C10 C9 C8 123.6(6) . . ?
C9 C10 C11 118.5(6) . . ?
C9 C10 H10 120.7 . . ?
C11 C10 H10 120.7 . . ?
C12 C11 C10 119.0(6) . . ?
C12 C11 H11 120.5 . . ?
C10 C11 H11 120.5 . . ?
C11 C12 C13 118.5(6) . . ?
C11 C12 H12 120.8 . . ?
C13 C12 H12 120.8 . . ?
N2 C13 C12 122.8(6) . . ?
N2 C13 C14 114.6(5) . . ?
C12 C13 C14 122.7(6) . . ?
O9 C14 O8 126.6(6) . . ?
O9 C14 C13 117.9(6) . . ?
O8 C14 C13 115.5(5) . . ?
C2 N1 C6 119.0(5) . . ?
C2 N1 Nd1 121.1(4) . . ?
C6 N1 Nd1 119.8(4) . . ?
C13 N2 C9 118.7(5) . . ?
C13 N2 Nd1 120.4(4) . . ?
C9 N2 Nd1 120.9(4) . . ?
C1 O3 Nd1 126.7(4) . . ?
C7 O4 Nd1 124.5(4) . . ?
C7 O5 Ag1 101.8(4) . 1_545 ?
C8 O6 Ag1 88.2(4) . . ?
C8 O7 Ag1 94.2(4) . . ?
C8 O7 Nd1 127.1(4) . . ?
Ag1 O7 Nd1 138.64(19) . . ?
C14 O8 Nd1 127.2(4) . . ?
Nd1 O10 H10A 117.8 . . ?
Nd1 O10 H10B 129.0 . . ?
H10A O10 H10B 97.5 . . ?
Nd1 O11 H11A 125.1 . . ?
Nd1 O11 H11B 121.9 . . ?
H11A O11 H11B 112.6 . . ?
Nd1 O12 H12A 111.2 . . ?
Nd1 O12 H12B 128.3 . . ?
H12A O12 H12B 108.5 . . ?
H13A O13 H13B 99.6 . . ?
H14A O14 H14B 105.6 . . ?
H15A O15 H15B 112.8 . . ?

loop_
_geom_bond_atom_site_label_1
_geom_bond_atom_site_label_2
_geom_bond_distance
_geom_bond_site_symmetry_2
_geom_bond_publ_flag
Nd1 O11 2.457(4) . ?
Nd1 O7 2.469(4) . ?
Nd1 O8 2.472(4) . ?
Nd1 O4 2.475(4) . ?
Nd1 O3 2.494(4) . ?
Nd1 O12 2.504(4) . ?
Nd1 O10 2.521(4) . ?
Nd1 N1 2.591(5) . ?
Nd1 N2 2.609(5) . ?
Ag1 O5 2.233(5) 1_565 ?
Ag1 O7 2.345(4) . ?
Ag1 O6 2.493(5) . ?
C1 O2 1.244(8) . ?
C1 O3 1.271(8) . ?
C1 C2 1.516(9) . ?
C2 N1 1.330(8) . ?
C2 C3 1.389(9) . ?
C3 C4 1.384(10) . ?
C3 H3 0.9300 . ?
C4 C5 1.389(10) . ?
C4 H4 0.9300 . ?
C5 C6 1.379(9) . ?
C5 H5 0.9300 . ?
C6 N1 1.335(8) . ?
C6 C7 1.507(9) . ?
C7 O5 1.258(8) . ?
C7 O4 1.264(8) . ?
C8 O6 1.239(8) . ?
C8 O7 1.277(8) . ?
C8 C9 1.507(9) . ?
C9 N2 1.339(8) . ?
C9 C10 1.387(9) . ?
C10 C11 1.391(10) . ?
C10 H10 0.9300 . ?
C11 C12 1.387(9) . ?
C11 H11 0.9300 . ?
C12 C13 1.392(9) . ?
C12 H12 0.9300 . ?
C13 N2 1.331(8) . ?
C13 C14 1.519(9) . ?
C14 O9 1.244(8) . ?
C14 O8 1.272(8) . ?
O5 Ag1 2.233(5) 1_545 ?
O10 H10A 0.8646 . ?
O10 H10B 0.8523 . ?
O11 H11A 0.8957 . ?
O11 H11B 0.8731 . ?
O12 H12A 0.9146 . ?
O12 H12B 0.8139 . ?
O13 H13A 0.9140 . ?
O13 H13B 0.9005 . ?
O14 H14A 0.9105 . ?
O14 H14B 0.9522 . ?
O15 H15A 0.8985 . ?
O15 H15B 1.0472 . ?

loop_
_geom_torsion_atom_site_label_1
_geom_torsion_atom_site_label_2
_geom_torsion_atom_site_label_3
_geom_torsion_atom_site_label_4
_geom_torsion
_geom_torsion_site_symmetry_1
_geom_torsion_site_symmetry_2
_geom_torsion_site_symmetry_3
_geom_torsion_site_symmetry_4
_geom_torsion_publ_flag
O2 C1 C2 N1 -176.9(6) . . . . ?
O3 C1 C2 N1 2.6(8) . . . . ?
O2 C1 C2 C3 5.1(10) . . . . ?
O3 C1 C2 C3 -175.4(6) . . . . ?
N1 C2 C3 C4 -1.5(10) . . . . ?
C1 C2 C3 C4 176.4(6) . . . . ?
C2 C3 C4 C5 0.5(11) . . . . ?
C3 C4 C5 C6 1.2(11) . . . . ?
C4 C5 C6 N1 -2.1(10) . . . . ?
C4 C5 C6 C7 178.3(6) . . . . ?
N1 C6 C7 O5 -176.2(6) . . . . ?
C5 C6 C7 O5 3.4(10) . . . . ?
N1 C6 C7 O4 4.5(8) . . . . ?
C5 C6 C7 O4 -175.9(6) . . . . ?
O6 C8 C9 N2 -178.2(6) . . . . ?
O7 C8 C9 N2 3.5(8) . . . . ?
O6 C8 C9 C10 4.7(10) . . . . ?
O7 C8 C9 C10 -173.6(6) . . . . ?
N2 C9 C10 C11 0.4(10) . . . . ?
C8 C9 C10 C11 177.2(6) . . . . ?
C9 C10 C11 C12 -0.5(10) . . . . ?
C10 C11 C12 C13 0.1(10) . . . . ?
C11 C12 C13 N2 0.3(10) . . . . ?
C11 C12 C13 C14 179.5(6) . . . . ?
N2 C13 C14 O9 -179.0(6) . . . . ?
C12 C13 C14 O9 1.7(9) . . . . ?
N2 C13 C14 O8 1.6(8) . . . . ?
C12 C13 C14 O8 -177.7(6) . . . . ?
C3 C2 N1 C6 0.7(9) . . . . ?
C1 C2 N1 C6 -177.4(6) . . . . ?
C3 C2 N1 Nd1 176.3(5) . . . . ?
C1 C2 N1 Nd1 -1.8(7) . . . . ?
C5 C6 N1 C2 1.1(10) . . . . ?
C7 C6 N1 C2 -179.3(5) . . . . ?
C5 C6 N1 Nd1 -174.5(5) . . . . ?
C7 C6 N1 Nd1 5.1(7) . . . . ?
O11 Nd1 N1 C2 -51.7(5) . . . . ?
O7 Nd1 N1 C2 82.4(5) . . . . ?
O8 Nd1 N1 C2 -155.1(4) . . . . ?
O4 Nd1 N1 C2 176.7(5) . . . . ?
O3 Nd1 N1 C2 0.5(4) . . . . ?
O12 Nd1 N1 C2 32.6(5) . . . . ?
O10 Nd1 N1 C2 -102.8(5) . . . . ?
N2 Nd1 N1 C2 126.5(5) . . . . ?
O11 Nd1 N1 C6 123.8(4) . . . . ?
O7 Nd1 N1 C6 -102.0(5) . . . . ?
O8 Nd1 N1 C6 20.5(6) . . . . ?
O4 Nd1 N1 C6 -7.8(4) . . . . ?
O3 Nd1 N1 C6 176.1(5) . . . . ?
O12 Nd1 N1 C6 -151.8(4) . . . . ?
O10 Nd1 N1 C6 72.8(5) . . . . ?
N2 Nd1 N1 C6 -57.9(5) . . . . ?
C12 C13 N2 C9 -0.3(9) . . . . ?
C14 C13 N2 C9 -179.7(5) . . . . ?
C12 C13 N2 Nd1 -177.5(5) . . . . ?
C14 C13 N2 Nd1 3.1(7) . . . . ?
C10 C9 N2 C13 0.0(9) . . . . ?
C8 C9 N2 C13 -177.1(5) . . . . ?
C10 C9 N2 Nd1 177.2(5) . . . . ?
C8 C9 N2 Nd1 0.1(7) . . . . ?
O11 Nd1 N2 C13 -55.9(5) . . . . ?
O7 Nd1 N2 C13 175.2(5) . . . . ?
O8 Nd1 N2 C13 -4.2(4) . . . . ?
O4 Nd1 N2 C13 80.6(5) . . . . ?
O3 Nd1 N2 C13 -156.9(4) . . . . ?
O12 Nd1 N2 C13 -103.8(5) . . . . ?
O10 Nd1 N2 C13 35.1(5) . . . . ?
N1 Nd1 N2 C13 125.9(4) . . . . ?
O11 Nd1 N2 C9 127.0(4) . . . . ?
O7 Nd1 N2 C9 -1.9(4) . . . . ?
O8 Nd1 N2 C9 178.6(5) . . . . ?
O4 Nd1 N2 C9 -96.5(5) . . . . ?
O3 Nd1 N2 C9 25.9(5) . . . . ?
O12 Nd1 N2 C9 79.1(5) . . . . ?
O10 Nd1 N2 C9 -142.1(4) . . . . ?
N1 Nd1 N2 C9 -51.2(5) . . . . ?
O2 C1 O3 Nd1 177.0(5) . . . . ?
C2 C1 O3 Nd1 -2.5(8) . . . . ?
O11 Nd1 O3 C1 135.8(5) . . . . ?
O7 Nd1 O3 C1 -78.0(5) . . . . ?
O8 Nd1 O3 C1 141.6(5) . . . . ?
O4 Nd1 O3 C1 -2.9(5) . . . . ?
O12 Nd1 O3 C1 -155.2(5) . . . . ?
O10 Nd1 O3 C1 68.2(5) . . . . ?
N1 Nd1 O3 C1 1.2(5) . . . . ?
N2 Nd1 O3 C1 -103.2(5) . . . . ?
O5 C7 O4 Nd1 167.8(5) . . . . ?
C6 C7 O4 Nd1 -12.9(8) . . . . ?
O11 Nd1 O4 C7 -93.3(5) . . . . ?
O7 Nd1 O4 C7 84.8(5) . . . . ?
O8 Nd1 O4 C7 -149.5(5) . . . . ?
O3 Nd1 O4 C7 15.1(5) . . . . ?
O12 Nd1 O4 C7 138.7(5) . . . . ?
O10 Nd1 O4 C7 -65.8(5) . . . . ?
N1 Nd1 O4 C7 11.0(5) . . . . ?
N2 Nd1 O4 C7 146.5(5) . . . . ?
O4 C7 O5 Ag1 -1.5(7) . . . 1_545 ?
C6 C7 O5 Ag1 179.3(5) . . . 1_545 ?
O7 C8 O6 Ag1 7.3(6) . . . . ?
C9 C8 O6 Ag1 -170.9(5) . . . . ?
O5 Ag1 O6 C8 -170.7(5) 1_565 . . . ?
O7 Ag1 O6 C8 -4.1(4) . . . . ?
O6 C8 O7 Ag1 -7.8(7) . . . . ?
C9 C8 O7 Ag1 170.5(5) . . . . ?
O6 C8 O7 Nd1 175.7(5) . . . . ?
C9 C8 O7 Nd1 -6.0(8) . . . . ?
O5 Ag1 O7 C8 175.6(4) 1_565 . . . ?
O6 Ag1 O7 C8 4.0(3) . . . . ?
O5 Ag1 O7 Nd1 -8.5(5) 1_565 . . . ?
O6 Ag1 O7 Nd1 179.8(4) . . . . ?
O11 Nd1 O7 C8 -104.0(5) . . . . ?
O8 Nd1 O7 C8 5.0(6) . . . . ?
O4 Nd1 O7 C8 77.9(5) . . . . ?
O3 Nd1 O7 C8 -154.9(5) . . . . ?
O12 Nd1 O7 C8 -75.0(5) . . . . ?
O10 Nd1 O7 C8 132.1(5) . . . . ?
N1 Nd1 O7 C8 140.6(5) . . . . ?
N2 Nd1 O7 C8 4.4(5) . . . . ?
O11 Nd1 O7 Ag1 81.2(4) . . . . ?
O8 Nd1 O7 Ag1 -169.9(3) . . . . ?
O4 Nd1 O7 Ag1 -96.9(3) . . . . ?
O3 Nd1 O7 Ag1 30.2(3) . . . . ?
O12 Nd1 O7 Ag1 110.2(3) . . . . ?
O10 Nd1 O7 Ag1 -42.8(4) . . . . ?
N1 Nd1 O7 Ag1 -34.3(3) . . . . ?
N2 Nd1 O7 Ag1 -170.4(4) . . . . ?
O9 C14 O8 Nd1 174.4(5) . . . . ?
C13 C14 O8 Nd1 -6.3(7) . . . . ?
O11 Nd1 O8 C14 142.9(5) . . . . ?
O7 Nd1 O8 C14 5.1(5) . . . . ?
O4 Nd1 O8 C14 -72.1(5) . . . . ?
O3 Nd1 O8 C14 137.1(5) . . . . ?
O12 Nd1 O8 C14 76.8(5) . . . . ?
O10 Nd1 O8 C14 -146.9(5) . . . . ?
N1 Nd1 O8 C14 -97.6(5) . . . . ?
N2 Nd1 O8 C14 5.7(5) . . . . ?
